data_1577000
loop_
_publ_author_name
'Ren, Zhiqiang'
'Feng, Tianhui'
'Li, Yeyao'
'Chu, Mengyi'
'Zheng, Ye'
'Gao, Tianli'
'Han, Bo'
'Guo, Ruili'
'Ma, Haojie'
'Wang, Ji-Jiang'
'Zhang, Yuqi'

_publ_section_title
;
 From alkynes to spiroindole &#x3b4;-lactams <i>via</i> a copper-nitrenoid
 intermediate featuring unusual 1,1-addition and high
 <i>Z</i>-selectivity.
;
_journal_issue 19
_journal_name_full 'Chemical science'
_journal_page_first 9695
_journal_page_last 9702
_journal_paper_doi 10.1039/d5sc09742h
_journal_volume 17
_journal_year 2026
_chemical_formula_moiety 'C22 H29 N3 O2'
_chemical_formula_sum 'C22 H29 N3 O2'
_chemical_formula_weight 367.48
_space_group_crystal_system triclinic
_space_group_IT_number 2
_space_group_name_Hall '-P 1'
_space_group_name_H-M_alt 'P -1'
_atom_sites_solution_hydrogens mixed
_atom_sites_solution_primary iterative
_audit_creation_date 2025-06-16
_audit_creation_method
;
Olex2 1.5
(compiled 2023.08.24 svn.re1ec1418 for OlexSys, GUI svn.r6817)
;
_audit_update_record
;
2025-08-11 deposited with the CCDC.	2026-03-24 downloaded from the CCDC.
;
_cell_angle_alpha 100.8520(10)
_cell_angle_beta 94.3000(10)
_cell_angle_gamma 107.0780(10)
_cell_formula_units_Z 2
_cell_length_a 7.6565(2)
_cell_length_b 10.3732(3)
_cell_length_c 14.0443(4)
_cell_measurement_reflns_used 9933
_cell_measurement_temperature 213.00
_cell_measurement_theta_max 66.61
_cell_measurement_theta_min 4.99
_cell_volume 1037.05(5)
_computing_cell_refinement 'SAINT V8.40B (?, 2016)'
_computing_data_reduction 'SAINT V8.40B (?, 2016)'
_computing_molecular_graphics 'Olex2 1.5 (Dolomanov et al., 2009)'
_computing_publication_material 'Olex2 1.5 (Dolomanov et al., 2009)'
_computing_structure_refinement 'SHELXL 2018/3 (Sheldrick, 2015)'
_computing_structure_solution 'olex2.solve 1.5 (Bourhis et al., 2015)'
_diffrn_ambient_temperature 213.00
_diffrn_measured_fraction_theta_full 0.960
_diffrn_measured_fraction_theta_max 0.960
_diffrn_measurement_device_type 'Bruker APEX-II CCD'
_diffrn_measurement_method '\f and \w scans'
_diffrn_radiation_type CuK\a
_diffrn_radiation_wavelength 1.54178
_diffrn_reflns_av_R_equivalents 0.0234
_diffrn_reflns_av_unetI/netI 0.0222
_diffrn_reflns_Laue_measured_fraction_full 0.960
_diffrn_reflns_Laue_measured_fraction_max 0.960
_diffrn_reflns_limit_h_max 9
_diffrn_reflns_limit_h_min -9
_diffrn_reflns_limit_k_max 12
_diffrn_reflns_limit_k_min -12
_diffrn_reflns_limit_l_max 15
_diffrn_reflns_limit_l_min -16
_diffrn_reflns_number 13312
_diffrn_reflns_point_group_measured_fraction_full 0.960
_diffrn_reflns_point_group_measured_fraction_max 0.960
_diffrn_reflns_theta_full 66.702
_diffrn_reflns_theta_max 66.702
_diffrn_reflns_theta_min 6.162
_diffrn_source_current 50.0
_diffrn_source_power 2.5
_diffrn_source_voltage 50.0
_diffrn_standards_number 0
_exptl_absorpt_coefficient_mu 0.602
_exptl_absorpt_correction_T_max 0.7528
_exptl_absorpt_correction_T_min 0.6742
_exptl_absorpt_correction_type none
_exptl_absorpt_process_details
;
SADABS-2016/2 (Bruker,2016/2) was used for absorption correction.
wR2(int) was 0.0556 before and 0.0380 after correction.
The Ratio of minimum to maximum transmission is 0.8956.
The \l/2 correction factor is Not present.
;
_exptl_crystal_colour 'clear light colourless'
_exptl_crystal_colour_lustre clear
_exptl_crystal_colour_modifier light
_exptl_crystal_colour_primary colourless
_exptl_crystal_density_diffrn 1.177
_exptl_crystal_description block
_exptl_crystal_F_000 396
_exptl_crystal_size_max 0.12
_exptl_crystal_size_mid 0.1
_exptl_crystal_size_min 0.1
_refine_diff_density_max 0.205
_refine_diff_density_min -0.198
_refine_diff_density_rms 0.026
_refine_ls_extinction_method none
_refine_ls_goodness_of_fit_ref 1.029
_refine_ls_hydrogen_treatment mixed
_refine_ls_matrix_type full
_refine_ls_number_parameters 256
_refine_ls_number_reflns 3518
_refine_ls_number_restraints 14
_refine_ls_restrained_S_all 1.054
_refine_ls_R_factor_all 0.0422
_refine_ls_R_factor_gt 0.0410
_refine_ls_shift/su_max 0.000
_refine_ls_shift/su_mean 0.000
_refine_ls_structure_factor_coef Fsqd
_refine_ls_weighting_details 'w=1/[\s^2^(Fo^2^)+(0.0457P)^2^+0.2664P] where P=(Fo^2^+2Fc^2^)/3'
_refine_ls_weighting_scheme calc
_refine_ls_wR_factor_gt 0.1039
_refine_ls_wR_factor_ref 0.1048
_reflns_Friedel_coverage 0.000
_reflns_number_gt 3344
_reflns_number_total 3518
_reflns_threshold_expression 'I > 2\s(I)'
_cod_data_source_file d5sc09742h3.cif
_cod_data_source_block a_a
_cod_depositor_comments 'Adding full bibliography for 1577000--1577003.cif.'
_cod_database_code 1577000
_shelx_shelxl_version_number 2018/3
_shelx_space_group_comment
;
The symmetry employed for this shelxl refinement is uniquely defined
by the following loop, which should always be used as a source of
symmetry information in preference to the above space-group names.
They are only intended as comments.
;
_shelx_estimated_absorpt_t_max 0.942
_shelx_estimated_absorpt_t_min 0.931
_olex2_refinement_description
;
1. Restrained distances
 C19-C15 \\sim C18-C15
 with sigma of 0.02
 C23-C20 \\sim C22-C20
 with sigma of 0.02
2. Uiso/Uaniso restraints and constraints
C16 \\sim C18 \\sim C19: within 2A with sigma of 0.005 and sigma for terminal
atoms of 0.01 within 2A
3.a Secondary CH2 refined with riding coordinates:
 C9(H9A,H9B), C10(H10A,H10B), C15(H15A,H15B), C20(H20A,H20B)
3.b Aromatic/amide H refined with riding coordinates:
 N2(H2), C1(H1), C3(H3), C4(H4), C5(H5), C6(H6), C13(H13)
3.c Idealised Me refined as rotating group:
 C18(H18A,H18B,H18C), C19(H19A,H19B,H19C), C22(H22A,H22B,H22C), C23(H23A,H23B,
 H23C)
;
_olex2_submission_special_instructions 'No special instructions were received'

loop_
_space_group_symop_operation_xyz
'x, y, z'
'-x, -y, -z'

loop_
_atom_site_label
_atom_site_type_symbol
_atom_site_fract_x
_atom_site_fract_y
_atom_site_fract_z
_atom_site_U_iso_or_equiv
_atom_site_adp_type
_atom_site_occupancy
_atom_site_site_symmetry_order
_atom_site_calc_flag
_atom_site_refinement_flags_posn
_atom_site_refinement_flags_adp
_atom_site_refinement_flags_occupancy
_atom_site_disorder_assembly
_atom_site_disorder_group
O1 O 0.81375(13) 0.42377(10) 0.55023(7) 0.0495(3) Uani 1 1 d . . . . .
O2 O 0.48331(12) 0.30660(8) 0.27591(7) 0.0442(2) Uani 1 1 d . . . . .
N1 N 0.97678(14) 0.88113(10) 0.34524(8) 0.0439(3) Uani 1 1 d . . . . .
N2 N 0.69727(13) 0.49456(10) 0.42559(7) 0.0371(2) Uani 1 1 d . . . . .
H2 H 0.658540 0.408668 0.393701 0.044 Uiso 1 1 calc R U . . .
N3 N 0.31849(13) 0.37173(10) 0.16511(8) 0.0386(3) Uani 1 1 d . . . . .
C1 C 0.94641(16) 0.78280(12) 0.39084(9) 0.0380(3) Uani 1 1 d . . . . .
H1 H 1.035260 0.739776 0.403492 0.046 Uiso 1 1 calc R U . . .
C2 C 0.81179(17) 0.91860(12) 0.33913(9) 0.0401(3) Uani 1 1 d . . . . .
C3 C 0.7815(2) 1.02025(13) 0.29505(11) 0.0529(4) Uani 1 1 d . . . . .
H3 H 0.873371 1.073463 0.264864 0.063 Uiso 1 1 calc R U . . .
C4 C 0.6108(2) 1.04060(14) 0.29713(12) 0.0604(4) Uani 1 1 d . . . . .
H4 H 0.586238 1.108994 0.267891 0.072 Uiso 1 1 calc R U . . .
C5 C 0.4758(2) 0.96202(15) 0.34147(12) 0.0583(4) Uani 1 1 d . . . . .
H5 H 0.361022 0.977855 0.341708 0.070 Uiso 1 1 calc R U . . .
C6 C 0.50668(19) 0.86004(13) 0.38571(11) 0.0481(3) Uani 1 1 d . . . . .
H6 H 0.415031 0.807067 0.416126 0.058 Uiso 1 1 calc R U . . .
C7 C 0.67681(16) 0.83910(11) 0.38348(9) 0.0372(3) Uani 1 1 d . . . . .
C8 C 0.75545(15) 0.74001(11) 0.42339(9) 0.0339(3) Uani 1 1 d . . . . .
C9 C 0.76779(18) 0.76125(13) 0.53564(9) 0.0418(3) Uani 1 1 d . . . . .
H9A H 0.837399 0.857772 0.566046 0.050 Uiso 1 1 calc R U . . .
H9B H 0.643311 0.742206 0.554099 0.050 Uiso 1 1 calc R U . . .
C10 C 0.86168(19) 0.66682(13) 0.57359(9) 0.0440(3) Uani 1 1 d . . . . .
H10A H 0.994387 0.702602 0.571050 0.053 Uiso 1 1 calc R U . . .
H10B H 0.844742 0.669513 0.642332 0.053 Uiso 1 1 calc R U . . .
C11 C 0.79080(16) 0.51949(13) 0.51756(9) 0.0386(3) Uani 1 1 d . . . . .
C12 C 0.65651(15) 0.58871(11) 0.37688(9) 0.0322(3) Uani 1 1 d . . . . .
C13 C 0.54042(15) 0.54732(11) 0.29228(9) 0.0345(3) Uani 1 1 d . . . . .
H13 H 0.517832 0.615472 0.262062 0.041 Uiso 1 1 calc R U . . .
C14 C 0.44728(15) 0.40194(11) 0.24467(9) 0.0354(3) Uani 1 1 d . . . . .
C15 C 0.23364(17) 0.22551(13) 0.11682(11) 0.0466(3) Uani 1 1 d D . . . .
H15A H 0.116749 0.214601 0.077590 0.056 Uiso 1 1 calc R U . . .
H15B H 0.205410 0.171448 0.167086 0.056 Uiso 1 1 calc R U . . .
C16 C 0.3541(2) 0.16678(14) 0.05068(12) 0.0556(4) Uani 1 1 d . U . . .
C18 C 0.2611(3) 0.01330(18) 0.01063(19) 0.0900(7) Uani 1 1 d D U . . .
H18A H 0.235240 -0.032606 0.064486 0.135 Uiso 1 1 calc R U . . .
H18B H 0.342074 -0.024607 -0.027634 0.135 Uiso 1 1 calc R U . . .
H18C H 0.146599 -0.001163 -0.030617 0.135 Uiso 1 1 calc R U . . .
C19 C 0.3989(4) 0.2424(2) -0.03088(16) 0.0959(7) Uani 1 1 d D U . . .
H19A H 0.285678 0.232117 -0.071750 0.144 Uiso 1 1 calc R U . . .
H19B H 0.478122 0.203831 -0.070138 0.144 Uiso 1 1 calc R U . . .
H19C H 0.461804 0.339674 -0.003104 0.144 Uiso 1 1 calc R U . . .
C20 C 0.25602(18) 0.47570(13) 0.12823(9) 0.0418(3) Uani 1 1 d D . . . .
H20A H 0.199932 0.437046 0.059809 0.050 Uiso 1 1 calc R U . . .
H20B H 0.363937 0.555569 0.129340 0.050 Uiso 1 1 calc R U . . .
C21 C 0.1176(2) 0.52583(16) 0.18494(10) 0.0529(4) Uani 1 1 d . . . . .
C22 C -0.0627(2) 0.4112(2) 0.17821(14) 0.0758(5) Uani 1 1 d D . . . .
H22A H -0.121096 0.379224 0.110648 0.114 Uiso 1 1 calc R U . . .
H22B H -0.143937 0.446050 0.218195 0.114 Uiso 1 1 calc R U . . .
H22C H -0.038398 0.334975 0.201482 0.114 Uiso 1 1 calc R U . . .
C23 C 0.0896(3) 0.6484(2) 0.14771(13) 0.0808(6) Uani 1 1 d D . . . .
H23A H 0.204738 0.724041 0.161695 0.121 Uiso 1 1 calc R U . . .
H23B H -0.003948 0.678070 0.180180 0.121 Uiso 1 1 calc R U . . .
H23C H 0.050167 0.621070 0.077609 0.121 Uiso 1 1 calc R U . . .
H21 H 0.173(2) 0.5580(16) 0.2537(12) 0.053(4) Uiso 1 1 d . . . . .
H16 H 0.467(3) 0.1799(17) 0.0916(12) 0.058(4) Uiso 1 1 d . . . . .

loop_
_atom_site_aniso_label
_atom_site_aniso_U_11
_atom_site_aniso_U_22
_atom_site_aniso_U_33
_atom_site_aniso_U_23
_atom_site_aniso_U_13
_atom_site_aniso_U_12
O1 0.0540(6) 0.0476(5) 0.0543(6) 0.0222(4) 0.0029(4) 0.0215(4)
O2 0.0448(5) 0.0278(4) 0.0580(6) 0.0064(4) -0.0040(4) 0.0127(4)
N1 0.0369(6) 0.0366(5) 0.0565(7) 0.0120(5) 0.0041(5) 0.0087(4)
N2 0.0376(5) 0.0275(5) 0.0452(6) 0.0073(4) -0.0016(4) 0.0113(4)
N3 0.0328(5) 0.0328(5) 0.0460(6) 0.0005(4) -0.0024(4) 0.0109(4)
C1 0.0303(6) 0.0330(6) 0.0488(7) 0.0065(5) -0.0001(5) 0.0103(5)
C2 0.0402(6) 0.0280(6) 0.0476(7) 0.0038(5) -0.0039(5) 0.0091(5)
C3 0.0632(9) 0.0323(6) 0.0597(8) 0.0115(6) -0.0034(7) 0.0120(6)
C4 0.0770(11) 0.0362(7) 0.0692(10) 0.0067(6) -0.0135(8) 0.0286(7)
C5 0.0563(9) 0.0459(8) 0.0747(10) -0.0001(7) -0.0080(7) 0.0319(7)
C6 0.0406(7) 0.0387(7) 0.0649(9) 0.0023(6) 0.0009(6) 0.0195(5)
C7 0.0362(6) 0.0255(5) 0.0461(7) 0.0006(5) -0.0033(5) 0.0105(5)
C8 0.0299(6) 0.0276(5) 0.0429(6) 0.0053(5) 0.0005(5) 0.0098(4)
C9 0.0429(7) 0.0352(6) 0.0437(7) 0.0022(5) 0.0023(5) 0.0119(5)
C10 0.0466(7) 0.0446(7) 0.0389(7) 0.0079(5) -0.0007(5) 0.0137(6)
C11 0.0344(6) 0.0411(6) 0.0441(7) 0.0140(5) 0.0054(5) 0.0146(5)
C12 0.0274(5) 0.0281(5) 0.0426(6) 0.0074(4) 0.0048(4) 0.0114(4)
C13 0.0321(6) 0.0279(5) 0.0444(6) 0.0077(5) 0.0008(5) 0.0120(4)
C14 0.0302(6) 0.0305(6) 0.0453(7) 0.0055(5) 0.0030(5) 0.0114(5)
C15 0.0327(6) 0.0361(6) 0.0600(8) -0.0038(6) -0.0030(6) 0.0058(5)
C16 0.0393(7) 0.0436(7) 0.0724(10) -0.0116(7) -0.0005(7) 0.0128(6)
C18 0.0559(10) 0.0517(9) 0.1371(18) -0.0320(10) 0.0033(10) 0.0144(8)
C19 0.1225(18) 0.0920(14) 0.0826(14) 0.0051(11) 0.0463(13) 0.0486(13)
C20 0.0431(7) 0.0445(7) 0.0369(6) 0.0031(5) -0.0033(5) 0.0184(5)
C21 0.0576(8) 0.0710(9) 0.0371(7) 0.0001(6) -0.0040(6) 0.0406(7)
C22 0.0492(9) 0.1167(15) 0.0672(10) 0.0106(10) 0.0109(8) 0.0400(10)
C23 0.1136(15) 0.0931(13) 0.0558(9) 0.0016(9) -0.0073(9) 0.0765(12)

loop_
_atom_type_symbol
_atom_type_description
_atom_type_scat_dispersion_real
_atom_type_scat_dispersion_imag
_atom_type_scat_source
C C 0.0181 0.0091 'International Tables Vol C Tables 4.2.6.8 and 6.1.1.4'
H H 0.0000 0.0000 'International Tables Vol C Tables 4.2.6.8 and 6.1.1.4'
N N 0.0311 0.0180 'International Tables Vol C Tables 4.2.6.8 and 6.1.1.4'
O O 0.0492 0.0322 'International Tables Vol C Tables 4.2.6.8 and 6.1.1.4'

loop_
_geom_angle_atom_site_label_1
_geom_angle_atom_site_label_2
_geom_angle_atom_site_label_3
_geom_angle
_geom_angle_site_symmetry_1
_geom_angle_site_symmetry_3
_geom_angle_publ_flag
C1 N1 C2 106.35(10) . . ?
C11 N2 H2 115.9 . . ?
C11 N2 C12 128.23(10) . . ?
C12 N2 H2 115.9 . . ?
C14 N3 C15 117.25(10) . . ?
C14 N3 C20 123.65(10) . . ?
C20 N3 C15 119.05(10) . . ?
N1 C1 H1 122.3 . . ?
N1 C1 C8 115.34(10) . . ?
C8 C1 H1 122.3 . . ?
C3 C2 N1 126.48(12) . . ?
C3 C2 C7 121.68(12) . . ?
C7 C2 N1 111.84(10) . . ?
C2 C3 H3 121.3 . . ?
C2 C3 C4 117.48(14) . . ?
C4 C3 H3 121.3 . . ?
C3 C4 H4 119.4 . . ?
C5 C4 C3 121.16(13) . . ?
C5 C4 H4 119.4 . . ?
C4 C5 H5 119.4 . . ?
C4 C5 C6 121.20(13) . . ?
C6 C5 H5 119.4 . . ?
C5 C6 H6 121.1 . . ?
C7 C6 C5 117.80(14) . . ?
C7 C6 H6 121.1 . . ?
C2 C7 C8 107.60(10) . . ?
C6 C7 C2 120.68(12) . . ?
C6 C7 C8 131.71(12) . . ?
C1 C8 C9 111.75(10) . . ?
C7 C8 C1 98.87(9) . . ?
C7 C8 C9 113.11(9) . . ?
C7 C8 C12 114.31(9) . . ?
C12 C8 C1 109.31(9) . . ?
C12 C8 C9 109.14(9) . . ?
C8 C9 H9A 109.4 . . ?
C8 C9 H9B 109.4 . . ?
H9A C9 H9B 108.0 . . ?
C10 C9 C8 111.33(10) . . ?
C10 C9 H9A 109.4 . . ?
C10 C9 H9B 109.4 . . ?
C9 C10 H10A 108.8 . . ?
C9 C10 H10B 108.8 . . ?
H10A C10 H10B 107.7 . . ?
C11 C10 C9 113.98(10) . . ?
C11 C10 H10A 108.8 . . ?
C11 C10 H10B 108.8 . . ?
O1 C11 N2 119.97(11) . . ?
O1 C11 C10 122.99(11) . . ?
N2 C11 C10 117.05(10) . . ?
N2 C12 C8 115.72(9) . . ?
C13 C12 N2 121.58(10) . . ?
C13 C12 C8 122.67(10) . . ?
C12 C13 H13 118.2 . . ?
C12 C13 C14 123.65(10) . . ?
C14 C13 H13 118.2 . . ?
O2 C14 N3 119.80(10) . . ?
O2 C14 C13 121.50(10) . . ?
N3 C14 C13 118.70(10) . . ?
N3 C15 H15A 108.8 . . ?
N3 C15 H15B 108.8 . . ?
N3 C15 C16 113.94(11) . . ?
H15A C15 H15B 107.7 . . ?
C16 C15 H15A 108.8 . . ?
C16 C15 H15B 108.8 . . ?
C15 C16 H16 106.2(10) . . ?
C18 C16 C15 109.89(13) . . ?
C18 C16 H16 108.8(10) . . ?
C19 C16 C15 111.92(14) . . ?
C19 C16 C18 111.28(17) . . ?
C19 C16 H16 108.6(10) . . ?
C16 C18 H18A 109.5 . . ?
C16 C18 H18B 109.5 . . ?
C16 C18 H18C 109.5 . . ?
H18A C18 H18B 109.5 . . ?
H18A C18 H18C 109.5 . . ?
H18B C18 H18C 109.5 . . ?
C16 C19 H19A 109.5 . . ?
C16 C19 H19B 109.5 . . ?
C16 C19 H19C 109.5 . . ?
H19A C19 H19B 109.5 . . ?
H19A C19 H19C 109.5 . . ?
H19B C19 H19C 109.5 . . ?
N3 C20 H20A 108.5 . . ?
N3 C20 H20B 108.5 . . ?
N3 C20 C21 114.96(11) . . ?
H20A C20 H20B 107.5 . . ?
C21 C20 H20A 108.5 . . ?
C21 C20 H20B 108.5 . . ?
C20 C21 C23 108.36(13) . . ?
C20 C21 H21 107.0(9) . . ?
C22 C21 C20 112.17(13) . . ?
C22 C21 C23 112.21(14) . . ?
C22 C21 H21 108.3(9) . . ?
C23 C21 H21 108.6(9) . . ?
C21 C22 H22A 109.5 . . ?
C21 C22 H22B 109.5 . . ?
C21 C22 H22C 109.5 . . ?
H22A C22 H22B 109.5 . . ?
H22A C22 H22C 109.5 . . ?
H22B C22 H22C 109.5 . . ?
C21 C23 H23A 109.5 . . ?
C21 C23 H23B 109.5 . . ?
C21 C23 H23C 109.5 . . ?
H23A C23 H23B 109.5 . . ?
H23A C23 H23C 109.5 . . ?
H23B C23 H23C 109.5 . . ?

loop_
_geom_bond_atom_site_label_1
_geom_bond_atom_site_label_2
_geom_bond_distance
_geom_bond_site_symmetry_2
_geom_bond_publ_flag
O1 C11 1.2203(14) . ?
O2 C14 1.2458(14) . ?
N1 C1 1.2782(16) . ?
N1 C2 1.4279(16) . ?
N2 H2 0.8700 . ?
N2 C11 1.3693(16) . ?
N2 C12 1.3848(14) . ?
N3 C14 1.3567(16) . ?
N3 C15 1.4664(15) . ?
N3 C20 1.4617(15) . ?
C1 H1 0.9400 . ?
C1 C8 1.5294(16) . ?
C2 C3 1.3844(18) . ?
C2 C7 1.3876(18) . ?
C3 H3 0.9400 . ?
C3 C4 1.386(2) . ?
C4 H4 0.9400 . ?
C4 C5 1.383(3) . ?
C5 H5 0.9400 . ?
C5 C6 1.391(2) . ?
C6 H6 0.9400 . ?
C6 C7 1.3837(18) . ?
C7 C8 1.5044(15) . ?
C8 C9 1.5418(17) . ?
C8 C12 1.5183(15) . ?
C9 H9A 0.9800 . ?
C9 H9B 0.9800 . ?
C9 C10 1.5208(17) . ?
C10 H10A 0.9800 . ?
C10 H10B 0.9800 . ?
C10 C11 1.4985(18) . ?
C12 C13 1.3459(16) . ?
C13 H13 0.9400 . ?
C13 C14 1.4653(16) . ?
C15 H15A 0.9800 . ?
C15 H15B 0.9800 . ?
C15 C16 1.526(2) . ?
C16 C18 1.515(2) . ?
C16 C19 1.511(3) . ?
C16 H16 0.960(18) . ?
C18 H18A 0.9700 . ?
C18 H18B 0.9700 . ?
C18 H18C 0.9700 . ?
C19 H19A 0.9700 . ?
C19 H19B 0.9700 . ?
C19 H19C 0.9700 . ?
C20 H20A 0.9800 . ?
C20 H20B 0.9800 . ?
C20 C21 1.5237(18) . ?
C21 C22 1.518(3) . ?
C21 C23 1.527(2) . ?
C21 H21 0.979(17) . ?
C22 H22A 0.9700 . ?
C22 H22B 0.9700 . ?
C22 H22C 0.9700 . ?
C23 H23A 0.9700 . ?
C23 H23B 0.9700 . ?
C23 H23C 0.9700 . ?

loop_
_geom_torsion_atom_site_label_1
_geom_torsion_atom_site_label_2
_geom_torsion_atom_site_label_3
_geom_torsion_atom_site_label_4
_geom_torsion
_geom_torsion_site_symmetry_1
_geom_torsion_site_symmetry_2
_geom_torsion_site_symmetry_3
_geom_torsion_site_symmetry_4
_geom_torsion_publ_flag
N1 C1 C8 C7 0.70(13) . . . . ?
N1 C1 C8 C9 -118.64(12) . . . . ?
N1 C1 C8 C12 120.45(11) . . . . ?
N1 C2 C3 C4 -179.98(13) . . . . ?
N1 C2 C7 C6 179.71(11) . . . . ?
N1 C2 C7 C8 0.25(14) . . . . ?
N2 C12 C13 C14 0.25(18) . . . . ?
N3 C15 C16 C18 175.63(15) . . . . ?
N3 C15 C16 C19 -60.19(18) . . . . ?
N3 C20 C21 C22 -64.22(15) . . . . ?
N3 C20 C21 C23 171.36(12) . . . . ?
C1 N1 C2 C3 -179.54(12) . . . . ?
C1 N1 C2 C7 0.20(14) . . . . ?
C1 C8 C9 C10 -65.00(13) . . . . ?
C1 C8 C12 N2 84.04(12) . . . . ?
C1 C8 C12 C13 -94.11(13) . . . . ?
C2 N1 C1 C8 -0.58(14) . . . . ?
C2 C3 C4 C5 -0.1(2) . . . . ?
C2 C7 C8 C1 -0.51(12) . . . . ?
C2 C7 C8 C9 117.81(11) . . . . ?
C2 C7 C8 C12 -116.46(11) . . . . ?
C3 C2 C7 C6 -0.54(19) . . . . ?
C3 C2 C7 C8 180.00(11) . . . . ?
C3 C4 C5 C6 0.1(2) . . . . ?
C4 C5 C6 C7 -0.3(2) . . . . ?
C5 C6 C7 C2 0.54(19) . . . . ?
C5 C6 C7 C8 179.85(12) . . . . ?
C6 C7 C8 C1 -179.89(13) . . . . ?
C6 C7 C8 C9 -61.57(17) . . . . ?
C6 C7 C8 C12 64.16(17) . . . . ?
C7 C2 C3 C4 0.30(19) . . . . ?
C7 C8 C9 C10 -175.53(10) . . . . ?
C7 C8 C12 N2 -166.24(10) . . . . ?
C7 C8 C12 C13 15.61(16) . . . . ?
C8 C9 C10 C11 -47.18(15) . . . . ?
C8 C12 C13 C14 178.29(10) . . . . ?
C9 C8 C12 N2 -38.46(13) . . . . ?
C9 C8 C12 C13 143.39(11) . . . . ?
C9 C10 C11 O1 -161.07(12) . . . . ?
C9 C10 C11 N2 19.22(16) . . . . ?
C11 N2 C12 C8 11.69(17) . . . . ?
C11 N2 C12 C13 -170.14(12) . . . . ?
C12 N2 C11 O1 179.36(11) . . . . ?
C12 N2 C11 C10 -0.92(18) . . . . ?
C12 C8 C9 C10 56.01(13) . . . . ?
C12 C13 C14 O2 -6.47(18) . . . . ?
C12 C13 C14 N3 173.20(11) . . . . ?
C14 N3 C15 C16 -78.65(16) . . . . ?
C14 N3 C20 C21 -78.47(15) . . . . ?
C15 N3 C14 O2 -2.84(17) . . . . ?
C15 N3 C14 C13 177.49(10) . . . . ?
C15 N3 C20 C21 98.99(13) . . . . ?
C20 N3 C14 O2 174.66(11) . . . . ?
C20 N3 C14 C13 -5.01(17) . . . . ?
C20 N3 C15 C16 103.73(14) . . . . ?
